data_7130289
loop_
_publ_author_name
'Sun, Xiaofei'
'M\"unzfeld, Luca'
'Jin, Da'
'Hauser, Adrian'
'Roesky, Peter W.'

_publ_section_title
;
 Silole and germole complexes of lanthanum and cerium
;
_journal_name_full 'Chemical Communications'
_journal_paper_doi 10.1039/D2CC02810G
_journal_year 2022
_chemical_formula_moiety 'C42 H60 K La O3 Si3, 1.5(C4 H8 O)'
_chemical_formula_sum 'C48 H72 K La O4.5 Si3'
_chemical_formula_weight 983.33
_space_group_crystal_system monoclinic
_space_group_IT_number 14
_space_group_name_Hall '-P 2yn'
_space_group_name_H-M_alt 'P 1 21/n 1'
_atom_sites_solution_hydrogens geom
_atom_sites_solution_primary dual
_audit_creation_date 2021-10-01
_audit_creation_method
;
Olex2 1.5
(compiled 2021.08.20 svn.r13c46975 for OlexSys, GUI svn.r6405)
;
_audit_update_record
;
2022-05-17 deposited with the CCDC.	2022-06-17 downloaded from the CCDC.
;
_cell_angle_alpha 90
_cell_angle_beta 107.727(5)
_cell_angle_gamma 90
_cell_formula_units_Z 4
_cell_length_a 15.4366(9)
_cell_length_b 21.1309(11)
_cell_length_c 15.9329(9)
_cell_measurement_reflns_used 50007
_cell_measurement_temperature 150
_cell_measurement_theta_max 29.63
_cell_measurement_theta_min 1.65
_cell_volume 4950.4(5)
_computing_cell_refinement
;
X-Area Recipe 1.34.0.0 (STOE, 2019)
;
_computing_data_collection
;
X-Area WinXpose 2.0.22.0 (STOE, 2016)
;
_computing_data_reduction
;
X-Area Integrate 1.77.0.0 (STOE, 2019)
X-Area LANA 1.77.1.0 (STOE, 2019)
;
_computing_molecular_graphics 'Olex2 1.5 (Dolomanov et al., 2009)'
_computing_publication_material
;
STOE & Cie GmbH, X-Area, software package for collecting single-crystal or
multi-domain crystal data on STOE area-detector diffractometers, for image 
processing, for the correction and scaling of reflection intensities and 
for outlier rejection, version 1.88, Darmstadt 2019
;
_computing_structure_refinement 'SHELXL 2018/3 (Sheldrick, 2015)'
_computing_structure_solution 'SHELXT  (Sheldrick, 2015)'
_diffrn_ambient_temperature 150
_diffrn_detector 'image plate (34 cm diameter)'
_diffrn_detector_area_resol_mean 6.67
_diffrn_detector_type 'STOE Imaging Plate'
_diffrn_measured_fraction_theta_full 0.999
_diffrn_measured_fraction_theta_max 0.993
_diffrn_measurement_details
;
 193 frames, detector distance = 100 mm
;
_diffrn_measurement_device '2-circle diffractometer'
_diffrn_measurement_device_type 'STOE IPDS II'
_diffrn_measurement_method 'rotation method, \w scans'
_diffrn_radiation_collimation '0.5 mm diameter, multiple pinhole'
_diffrn_radiation_monochromator 'plane graphite'
_diffrn_radiation_polarisn_norm 0
_diffrn_radiation_probe x-ray
_diffrn_radiation_type 'Mo K\a'
_diffrn_radiation_wavelength 0.71073
_diffrn_reflns_av_R_equivalents 0.0180
_diffrn_reflns_av_unetI/netI 0.0220
_diffrn_reflns_Laue_measured_fraction_full 0.999
_diffrn_reflns_Laue_measured_fraction_max 0.993
_diffrn_reflns_limit_h_max 20
_diffrn_reflns_limit_h_min -21
_diffrn_reflns_limit_k_max 28
_diffrn_reflns_limit_k_min -29
_diffrn_reflns_limit_l_max 22
_diffrn_reflns_limit_l_min -21
_diffrn_reflns_number 36418
_diffrn_reflns_point_group_measured_fraction_full 0.999
_diffrn_reflns_point_group_measured_fraction_max 0.993
_diffrn_reflns_theta_full 25.242
_diffrn_reflns_theta_max 29.509
_diffrn_reflns_theta_min 1.652
_diffrn_source 'sealed X-ray tube, 12 x 0.4 mm long-fine focus'
_diffrn_source_current 40
_diffrn_source_power 2.000
_diffrn_source_voltage 50
_exptl_absorpt_coefficient_mu 1.060
_exptl_absorpt_correction_T_max 0.4227
_exptl_absorpt_correction_T_min 0.2810
_exptl_absorpt_correction_type multi-scan
_exptl_absorpt_process_details
;
STOE X-Red32, absorption correction by Gaussian integration, analogous to
P. Coppens, "The Evaluation of Absorption and Extinction in Single-Crystal
Structure Analysis", published in: F. R. Ahmed (Editor), "Crystallographic
Computing", Munksgaard, Copenhagen (1970), 255 - 270. Afterwards scaling of
reflection intensities was performed within STOE LANA. J. Koziskova, F. Hahn,
J. Richter, J. Kozisek, Acta Chimica Slovaca, vol. 9, no. 2, 2016, pp. 136-140.
;
_exptl_crystal_colour red
_exptl_crystal_colour_primary red
_exptl_crystal_density_diffrn 1.319
_exptl_crystal_density_method 'not measured'
_exptl_crystal_description fragment
_exptl_crystal_F_000 2056
_exptl_crystal_size_max 0.73
_exptl_crystal_size_mid 0.571
_exptl_crystal_size_min 0.466
_refine_diff_density_max 1.157
_refine_diff_density_min -0.650
_refine_diff_density_rms 0.068
_refine_ls_extinction_method none
_refine_ls_goodness_of_fit_ref 1.026
_refine_ls_hydrogen_treatment constr
_refine_ls_matrix_type full
_refine_ls_number_parameters 592
_refine_ls_number_reflns 13702
_refine_ls_number_restraints 184
_refine_ls_restrained_S_all 1.038
_refine_ls_R_factor_all 0.0408
_refine_ls_R_factor_gt 0.0305
_refine_ls_shift/su_max 0.003
_refine_ls_shift/su_mean 0.000
_refine_ls_structure_factor_coef Fsqd
_refine_ls_weighting_details 'w=1/[\s^2^(Fo^2^)+(0.0431P)^2^+3.1039P] where P=(Fo^2^+2Fc^2^)/3'
_refine_ls_weighting_scheme calc
_refine_ls_wR_factor_gt 0.0767
_refine_ls_wR_factor_ref 0.0809
_reflns_Friedel_coverage 0.000
_reflns_number_gt 11376
_reflns_number_total 13702
_reflns_threshold_expression 'I > 2\s(I)'
_cod_data_source_file d2cc02810g2.cif
_cod_data_source_block lmmxf304a
_cod_original_formula_sum 'C48 H72 K La O4.50 Si3'
_cod_database_code 7130289
_shelx_shelxl_version_number 2018/3
_shelx_space_group_comment
;
The symmetry employed for this shelxl refinement is uniquely defined
by the following loop, which should always be used as a source of
symmetry information in preference to the above space-group names.
They are only intended as comments.
;
_shelx_estimated_absorpt_t_max 0.638
_shelx_estimated_absorpt_t_min 0.512
_olex2_refinement_description
;
1. Fixed Uiso
 At 1.2 times of:
  All C(H) groups, All C(H,H) groups
 At 1.5 times of:
  All C(H,H,H) groups
2. Restrained distances
 C39A-C40A = C41A-C42A
 1.53 with sigma of 0.02
 C39B-C40B = C41B-C42B
 1.53 with sigma of 0.02
 C40A-C41A
 1.54 with sigma of 0.02
 O3B-C39B = O3B-C42B
 1.44 with sigma of 0.02
 O3A-C39A = O3A-C42A
 1.44 with sigma of 0.02
 C40B-C41B
 1.54 with sigma of 0.02
 O1-C31 = O1-C34
 1.44 with sigma of 0.02
 O3B-C40B = O3B-C41B = C39B-C41B = C40B-C42B
 2.38 with sigma of 0.04
 O3A-C40A = O3A-C41A = C39A-C41A = C40A-C42A
 2.38 with sigma of 0.04
 O3B-C39B \\sim O3B-C42B
 with sigma of 0.02
 C48-C47 \\sim C49-C50
 with sigma of 0.02
 C40B-C42B \\sim C39B-C41B
 with sigma of 0.04
 C39B-C40B \\sim C40B-C41B \\sim C41B-C42B
 with sigma of 0.02
 C39A-C40A \\sim C40A-C41A \\sim C41A-C42A
 with sigma of 0.02
 C40A-C42A \\sim C39A-C41A
 with sigma of 0.04
 O3A-C39A \\sim O3A-C42A
 with sigma of 0.02
 O3A-C40A \\sim O3A-C41A
 with sigma of 0.04
 O3B-C40B \\sim O3B-C41B
 with sigma of 0.04
 O1-C31 \\sim O1-C34
 with sigma of 0.02
3. Uiso/Uaniso restraints and constraints
C50 \\sim O5 \\sim C47 \\sim C48 \\sim C49: within 2A with sigma of 0.1 and
sigma for terminal atoms of 0.2 within 2A
C50 \\sim C49 \\sim O5 \\sim C47 \\sim C48: within 2A with sigma of 0.01 and
sigma for terminal atoms of 0.02 within 2A
O3A \\sim C39A \\sim C40A \\sim C41A \\sim C42A: within 2A with sigma of 0.04
and sigma for terminal atoms of 0.08 within 2A
Uanis(C39B) \\sim Ueq, Uanis(O3B) \\sim Ueq, Uanis(C40B) \\sim Ueq, Uanis(C41B)
\\sim Ueq, Uanis(C42B) \\sim Ueq: with sigma of 0.01 and sigma for terminal
atoms of 0.02
4. Rigid body (RIGU) restrains
 O3B, C39B, C40B, C41B, C42B
 with sigma for 1-2 distances of 0.004 and sigma for 1-3 distances of 0.004
 O3A, C39A, C40A, C41A, C42A
 with sigma for 1-2 distances of 0.004 and sigma for 1-3 distances of 0.004
5. Others
 Fixed Sof: C50(0.5) H50A(0.5) H50B(0.5) O5(0.5) C49(0.5) H49A(0.5) H49B(0.5)
 C47(0.5) H47A(0.5) H47B(0.5) C48(0.5) H48A(0.5) H48B(0.5) O3A(0.5) C39A(0.5)
 H39A(0.5) H39B(0.5) C40A(0.5) H40A(0.5) H40B(0.5) C41A(0.5) H41A(0.5)
 H41B(0.5) C42A(0.5) H42A(0.5) H42B(0.5) O3B(0.5) C39B(0.5) H39C(0.5) H39D(0.5)
 C40B(0.5) H40C(0.5) H40D(0.5) C41B(0.5) H41C(0.5) H41D(0.5) C42B(0.5)
 H42C(0.5) H42D(0.5)
6.a Secondary CH2 refined with riding coordinates:
 C35(H35A,H35B), C36(H36A,H36B), C46(H46A,H46B), C45(H45A,H45B), C43(H43A,
 H43B), C44(H44A,H44B), C38(H38A,H38B), C37(H37A,H37B), C50(H50A,H50B),
 C49(H49A,H49B), C47(H47A,H47B), C48(H48A,H48B), C39A(H39A,H39B), C40A(H40A,
 H40B), C41A(H41A,H41B), C42A(H42A,H42B), C39B(H39C,H39D), C40B(H40C,H40D),
 C41B(H41C,H41D), C42B(H42C,H42D), C31(H31A,H31B), C32(H32A,H32B), C33(H33A,
 H33B), C34(H34A,H34B)
6.b Aromatic/amide H refined with riding coordinates:
 C2(H2), C26(H26), C7(H7), C6(H6), C8(H8), C3(H3), C5(H5), C30(H30), C20(H20),
 C4(H4), C21(H21), C24(H24), C28(H28), C1(H1), C27(H27), C23(H23), C29(H29),
 C22(H22)
6.c Idealised Me refined as rotating group:
 C18(H18A,H18B,H18C), C15(H15A,H15B,H15C), C14(H14A,H14B,H14C), C16(H16A,H16B,
 H16C), C13(H13A,H13B,H13C), C17(H17A,H17B,H17C)
;
_olex2_submission_special_instructions 'No special instructions were received'

loop_
_space_group_symop_operation_xyz
'x, y, z'
'-x+1/2, y+1/2, -z+1/2'
'-x, -y, -z'
'x-1/2, -y-1/2, z-1/2'

loop_
_atom_site_label
_atom_site_type_symbol
_atom_site_fract_x
_atom_site_fract_y
_atom_site_fract_z
_atom_site_U_iso_or_equiv
_atom_site_adp_type
_atom_site_occupancy
_atom_site_site_symmetry_order
_atom_site_calc_flag
_atom_site_refinement_flags_posn
_atom_site_refinement_flags_adp
_atom_site_refinement_flags_occupancy
_atom_site_disorder_assembly
_atom_site_disorder_group
La1 La 0.53398(2) 0.43729(2) 0.87331(2) 0.02373(4) Uani 1 1 d . . . . .
Si1 Si 0.38457(4) 0.51242(2) 0.92221(3) 0.02238(10) Uani 1 1 d . . . . .
Si2 Si 0.26555(4) 0.37973(3) 0.88790(4) 0.02971(12) Uani 1 1 d . . . . .
K1 K 0.75170(5) 0.31748(3) 0.79721(5) 0.05785(17) Uani 1 1 d . . . . .
Si3 Si 0.46669(4) 0.62419(3) 0.82576(4) 0.02538(11) Uani 1 1 d . . . . .
C9 C 0.34001(13) 0.43917(9) 0.85802(12) 0.0248(4) Uani 1 1 d . . . . .
C2 C 0.67002(19) 0.34671(14) 0.94658(16) 0.0468(7) Uani 1 1 d . . . . .
H2 H 0.688934 0.328137 1.003578 0.056 Uiso 1 1 calc R U . . .
C26 C 0.32689(17) 0.58148(12) 0.62698(15) 0.0377(5) Uani 1 1 d . . . . .
H26 H 0.304994 0.607073 0.665185 0.045 Uiso 1 1 calc R U . . .
C18 C 0.55921(17) 0.62024(11) 0.77166(16) 0.0374(5) Uani 1 1 d . . . . .
H18A H 0.603627 0.587841 0.800779 0.056 Uiso 1 1 calc R U . . .
H18B H 0.589569 0.661429 0.776743 0.056 Uiso 1 1 calc R U . . .
H18C H 0.532642 0.609404 0.709274 0.056 Uiso 1 1 calc R U . . .
C25 C 0.37029(14) 0.52470(11) 0.65824(13) 0.0300(4) Uani 1 1 d . . . . .
C7 C 0.6630(2) 0.45366(14) 0.7849(2) 0.0590(9) Uani 1 1 d . . . . .
H7 H 0.677398 0.490715 0.758173 0.071 Uiso 1 1 calc R U . . .
C6 C 0.5951(2) 0.41873(17) 0.72802(19) 0.0562(8) Uani 1 1 d . . . . .
H6 H 0.574375 0.437301 0.671087 0.067 Uiso 1 1 calc R U . . .
C15 C 0.25406(19) 0.39891(13) 0.99921(16) 0.0441(6) Uani 1 1 d . . . . .
H15A H 0.314497 0.400105 1.042927 0.066 Uiso 1 1 calc R U . . .
H15B H 0.217058 0.366382 1.015787 0.066 Uiso 1 1 calc R U . . .
H15C H 0.224643 0.440242 0.996950 0.066 Uiso 1 1 calc R U . . .
C12 C 0.41224(13) 0.54606(9) 0.82582(12) 0.0239(4) Uani 1 1 d . . . . .
C8 C 0.7162(2) 0.44748(13) 0.8738(3) 0.0562(8) Uani 1 1 d . . . . .
H8 H 0.758874 0.480853 0.893187 0.067 Uiso 1 1 calc R U . . .
C11 C 0.37919(13) 0.50518(9) 0.75096(12) 0.0245(4) Uani 1 1 d . . . . .
C19 C 0.28838(15) 0.40484(10) 0.69524(13) 0.0310(4) Uani 1 1 d . . . . .
C35 C 0.8836(3) 0.30820(16) 0.6410(2) 0.0691(10) Uani 1 1 d . . . . .
H35A H 0.839426 0.278659 0.602203 0.083 Uiso 1 1 calc R U . . .
H35B H 0.927882 0.283174 0.687070 0.083 Uiso 1 1 calc R U . . .
C14 C 0.30056(19) 0.29374(11) 0.88972(16) 0.0420(6) Uani 1 1 d . . . . .
H14A H 0.274789 0.275433 0.830848 0.063 Uiso 1 1 calc R U . . .
H14B H 0.277973 0.270426 0.931966 0.063 Uiso 1 1 calc R U . . .
H14C H 0.367047 0.290851 0.907275 0.063 Uiso 1 1 calc R U . . .
C3 C 0.59817(19) 0.31288(11) 0.88654(19) 0.0448(6) Uani 1 1 d . . . . .
H3 H 0.578972 0.277130 0.912396 0.054 Uiso 1 1 calc R U . . .
O2 O 0.83772(16) 0.35140(10) 0.68044(14) 0.0599(5) Uani 1 1 d . . . . .
C5 C 0.5501(2) 0.36389(15) 0.73300(16) 0.0538(8) Uani 1 1 d . . . . .
H5 H 0.508357 0.352573 0.677703 0.065 Uiso 1 1 calc R U . . .
C30 C 0.39775(17) 0.48755(13) 0.59882(14) 0.0404(5) Uani 1 1 d . . . . .
H30 H 0.425519 0.447691 0.617187 0.049 Uiso 1 1 calc R U . . .
C16 C 0.51503(16) 0.65057(11) 0.94258(14) 0.0346(5) Uani 1 1 d . . . . .
H16A H 0.551055 0.616202 0.977719 0.052 Uiso 1 1 calc R U . . .
H16B H 0.465402 0.661761 0.966225 0.052 Uiso 1 1 calc R U . . .
H16C H 0.553996 0.687580 0.945120 0.052 Uiso 1 1 calc R U . . .
C13 C 0.14581(16) 0.38218(13) 0.81043(17) 0.0448(6) Uani 1 1 d . . . . .
H13A H 0.122879 0.425693 0.806039 0.067 Uiso 1 1 calc R U . . .
H13B H 0.106795 0.354695 0.832950 0.067 Uiso 1 1 calc R U . . .
H13C H 0.145495 0.367435 0.752021 0.067 Uiso 1 1 calc R U . . .
C20 C 0.30740(17) 0.34071(11) 0.69245(16) 0.0385(5) Uani 1 1 d . . . . .
H20 H 0.357554 0.323058 0.736652 0.046 Uiso 1 1 calc R U . . .
C4 C 0.54972(19) 0.32069(12) 0.7980(2) 0.0500(7) Uani 1 1 d . . . . .
H4 H 0.505563 0.288411 0.777110 0.060 Uiso 1 1 calc R U . . .
C21 C 0.2542(2) 0.30193(13) 0.62602(19) 0.0519(7) Uani 1 1 d . . . . .
H21 H 0.268397 0.258257 0.624848 0.062 Uiso 1 1 calc R U . . .
C24 C 0.21427(17) 0.42926(12) 0.62873(15) 0.0395(5) Uani 1 1 d . . . . .
H24 H 0.200228 0.473030 0.628796 0.047 Uiso 1 1 calc R U . . .
C10 C 0.34107(14) 0.44738(9) 0.76843(12) 0.0250(4) Uani 1 1 d . . . . .
C28 C 0.3439(2) 0.56512(16) 0.48394(16) 0.0556(8) Uani 1 1 d . . . . .
H28 H 0.335878 0.578966 0.425324 0.067 Uiso 1 1 calc R U . . .
C1 C 0.71981(17) 0.40169(15) 0.94092(18) 0.0505(7) Uani 1 1 d . . . . .
H1 H 0.766688 0.410343 0.994142 0.061 Uiso 1 1 calc R U . . .
C36 C 0.9315(3) 0.34445(18) 0.5889(2) 0.0678(9) Uani 1 1 d . . . . .
H36A H 0.903729 0.336471 0.525079 0.081 Uiso 1 1 calc R U . . .
H36B H 0.996547 0.332591 0.605838 0.081 Uiso 1 1 calc R U . . .
C27 C 0.3148(2) 0.60173(15) 0.54093(16) 0.0512(7) Uani 1 1 d . . . . .
H27 H 0.286100 0.641181 0.521685 0.061 Uiso 1 1 calc R U . . .
C23 C 0.16071(19) 0.39034(15) 0.56236(16) 0.0509(7) Uani 1 1 d . . . . .
H23 H 0.110557 0.407561 0.517713 0.061 Uiso 1 1 calc R U . . .
C29 C 0.38510(19) 0.50800(16) 0.51271(16) 0.0515(7) Uani 1 1 d . . . . .
H29 H 0.405138 0.482183 0.473441 0.062 Uiso 1 1 calc R U . . .
C46 C 0.3717(4) 0.06555(18) 0.7511(3) 0.0843(13) Uani 1 1 d . . . . .
H46A H 0.406643 0.032259 0.731999 0.101 Uiso 1 1 calc R U . . .
H46B H 0.310586 0.048817 0.746984 0.101 Uiso 1 1 calc R U . . .
C45 C 0.4203(3) 0.0866(2) 0.8432(3) 0.0875(13) Uani 1 1 d . . . . .
H45A H 0.383768 0.077388 0.883171 0.105 Uiso 1 1 calc R U . . .
H45B H 0.480083 0.065403 0.865948 0.105 Uiso 1 1 calc R U . . .
C43 C 0.4188(3) 0.16876(16) 0.7493(3) 0.0801(12) Uani 1 1 d . . . . .
H43A H 0.478333 0.170764 0.737846 0.096 Uiso 1 1 calc R U . . .
H43B H 0.389649 0.210886 0.736855 0.096 Uiso 1 1 calc R U . . .
C44 C 0.4308(5) 0.1523(2) 0.8348(3) 0.127(2) Uani 1 1 d . . . . .
H44A H 0.385910 0.175055 0.856715 0.152 Uiso 1 1 calc R U . . .
H44B H 0.492396 0.165146 0.871410 0.152 Uiso 1 1 calc R U . . .
C22 C 0.1807(2) 0.32705(16) 0.56176(19) 0.0602(8) Uani 1 1 d . . . . .
H22 H 0.143863 0.300416 0.516962 0.072 Uiso 1 1 calc R U . . .
C17 C 0.39097(18) 0.69289(11) 0.77452(17) 0.0423(5) Uani 1 1 d . . . . .
H17A H 0.420029 0.732584 0.800229 0.063 Uiso 1 1 calc R U . . .
H17B H 0.332351 0.688566 0.785926 0.063 Uiso 1 1 calc R U . . .
H17C H 0.381212 0.693224 0.710800 0.063 Uiso 1 1 calc R U . . .
C38 C 0.8826(3) 0.41033(17) 0.6865(3) 0.0699(9) Uani 1 1 d . . . . .
H38A H 0.932075 0.413575 0.742992 0.084 Uiso 1 1 calc R U . . .
H38B H 0.839323 0.445515 0.682962 0.084 Uiso 1 1 calc R U . . .
C37 C 0.9207(3) 0.41309(18) 0.6105(3) 0.0724(10) Uani 1 1 d . . . . .
H37A H 0.980018 0.435197 0.627312 0.087 Uiso 1 1 calc R U . . .
H37B H 0.878348 0.435199 0.559556 0.087 Uiso 1 1 calc R U . . .
O4 O 0.3644(4) 0.1237(2) 0.6962(3) 0.1615(18) Uani 1 1 d . . . . .
C50 C 0.9840(10) 0.4524(9) 0.9445(9) 0.103(3) Uani 0.5 1 d D U P A -1
H50A H 0.918067 0.453765 0.912569 0.123 Uiso 0.5 1 calc R U P A -1
H50B H 1.012739 0.417751 0.920592 0.123 Uiso 0.5 1 calc R U P A -1
O5 O 1.0301(6) 0.5162(6) 0.9417(7) 0.127(3) Uani 0.5 1 d . U P A -1
C49 C 1.0021(12) 0.4463(7) 1.0426(9) 0.109(3) Uani 0.5 1 d D U P A -1
H49A H 0.949093 0.426292 1.054582 0.131 Uiso 0.5 1 calc R U P A -1
H49B H 1.055629 0.418685 1.067404 0.131 Uiso 0.5 1 calc R U P A -1
C47 C 1.0079(11) 0.5542(8) 1.0066(14) 0.119(4) Uani 0.5 1 d D U P A -1
H47A H 0.944705 0.570129 0.984280 0.143 Uiso 0.5 1 calc R U P A -1
H47B H 1.049868 0.590595 1.024075 0.143 Uiso 0.5 1 calc R U P A -1
C48 C 1.0190(12) 0.5082(8) 1.0853(10) 0.120(3) Uani 0.5 1 d D U P A -1
H48A H 1.081039 0.510652 1.127434 0.144 Uiso 0.5 1 calc R U P A -1
H48B H 0.974136 0.517548 1.116698 0.144 Uiso 0.5 1 calc R U P A -1
O3A O 0.9039(8) 0.2764(7) 0.9268(8) 0.085(3) Uani 0.5 1 d D U P B 1
C39A C 0.9329(9) 0.2583(7) 1.0180(7) 0.100(3) Uani 0.5 1 d D U P B 1
H39A H 0.884964 0.234713 1.034273 0.121 Uiso 0.5 1 calc R U P B 1
H39B H 0.951992 0.295366 1.057346 0.121 Uiso 0.5 1 calc R U P B 1
C40A C 1.0130(8) 0.2162(6) 1.0189(8) 0.121(4) Uani 0.5 1 d D U P B 1
H40A H 1.054576 0.210608 1.079449 0.145 Uiso 0.5 1 calc R U P B 1
H40B H 0.992295 0.174132 0.993120 0.145 Uiso 0.5 1 calc R U P B 1
C41A C 1.0577(6) 0.2529(6) 0.9625(7) 0.098(3) Uani 0.5 1 d D U P B 1
H41A H 1.092898 0.289282 0.994726 0.117 Uiso 0.5 1 calc R U P B 1
H41B H 1.097847 0.225714 0.939896 0.117 Uiso 0.5 1 calc R U P B 1
C42A C 0.9772(7) 0.2736(7) 0.8917(7) 0.080(3) Uani 0.5 1 d D U P B 1
H42A H 0.988034 0.315721 0.869715 0.096 Uiso 0.5 1 calc R U P B 1
H42B H 0.963664 0.243223 0.842037 0.096 Uiso 0.5 1 calc R U P B 1
O3B O 0.9115(7) 0.2902(5) 0.9154(6) 0.063(2) Uani 0.5 1 d D U P B 2
C39B C 0.9085(8) 0.2871(6) 1.0033(6) 0.085(3) Uani 0.5 1 d D U P B 2
H39C H 0.918451 0.329672 1.030457 0.102 Uiso 0.5 1 calc R U P B 2
H39D H 0.848365 0.271520 1.004228 0.102 Uiso 0.5 1 calc R U P B 2
C40B C 0.9766(9) 0.2460(8) 1.0499(8) 0.125(4) Uani 0.5 1 d D U P B 2
H40C H 0.950377 0.203909 1.055057 0.150 Uiso 0.5 1 calc R U P B 2
H40D H 1.006038 0.262556 1.109903 0.150 Uiso 0.5 1 calc R U P B 2
C41B C 1.0422(8) 0.2406(9) 1.0026(8) 0.127(4) Uani 0.5 1 d D U P B 2
H41C H 1.070242 0.198016 1.009735 0.152 Uiso 0.5 1 calc R U P B 2
H41D H 1.090672 0.272891 1.022351 0.152 Uiso 0.5 1 calc R U P B 2
C42B C 0.9869(8) 0.2516(6) 0.9118(7) 0.080(3) Uani 0.5 1 d D U P B 2
H42C H 1.022973 0.273655 0.878781 0.096 Uiso 0.5 1 calc R U P B 2
H42D H 0.965006 0.210980 0.882004 0.096 Uiso 0.5 1 calc R U P B 2
O1 O 0.7329(3) 0.19293(13) 0.7802(2) 0.1011(10) Uani 1 1 d D . . . .
C31 C 0.7583(5) 0.1549(3) 0.8561(3) 0.120(2) Uani 1 1 d D . . . .
H31A H 0.742763 0.176318 0.904810 0.144 Uiso 1 1 calc R U . . .
H31B H 0.824825 0.147463 0.874684 0.144 Uiso 1 1 calc R U . . .
C32 C 0.7105(5) 0.0952(3) 0.8362(4) 0.136(2) Uani 1 1 d . . . . .
H32A H 0.753849 0.059356 0.850936 0.163 Uiso 1 1 calc R U . . .
H32B H 0.666778 0.090676 0.870148 0.163 Uiso 1 1 calc R U . . .
C33 C 0.6636(5) 0.0963(3) 0.7435(5) 0.153(3) Uani 1 1 d . . . . .
H33A H 0.691652 0.065922 0.712232 0.184 Uiso 1 1 calc R U . . .
H33B H 0.598986 0.084681 0.732299 0.184 Uiso 1 1 calc R U . . .
C34 C 0.6708(5) 0.1590(3) 0.7138(4) 0.133(2) Uani 1 1 d D . . . .
H34A H 0.691133 0.157886 0.660641 0.160 Uiso 1 1 calc R U . . .
H34B H 0.610567 0.179978 0.698136 0.160 Uiso 1 1 calc R U . . .

loop_
_atom_site_aniso_label
_atom_site_aniso_U_11
_atom_site_aniso_U_22
_atom_site_aniso_U_33
_atom_site_aniso_U_23
_atom_site_aniso_U_13
_atom_site_aniso_U_12
La1 0.02540(6) 0.02604(6) 0.02026(5) -0.00292(4) 0.00771(4) 0.00200(4)
Si1 0.0247(3) 0.0244(2) 0.0187(2) -0.00094(18) 0.00759(19) 0.00028(19)
Si2 0.0294(3) 0.0323(3) 0.0270(3) 0.0002(2) 0.0080(2) -0.0071(2)
K1 0.0707(4) 0.0550(4) 0.0622(4) 0.0061(3) 0.0415(3) 0.0233(3)
Si3 0.0281(3) 0.0242(2) 0.0231(2) 0.00259(19) 0.0067(2) 0.0002(2)
C9 0.0255(9) 0.0269(9) 0.0225(8) -0.0014(7) 0.0083(7) -0.0028(7)
C2 0.0492(15) 0.0628(16) 0.0315(11) 0.0123(11) 0.0168(11) 0.0315(13)
C26 0.0385(12) 0.0456(12) 0.0248(10) 0.0051(9) 0.0033(9) -0.0007(10)
C18 0.0416(13) 0.0384(12) 0.0364(11) 0.0000(9) 0.0181(10) -0.0045(9)
C25 0.0286(10) 0.0405(11) 0.0195(8) 0.0002(8) 0.0052(7) -0.0047(8)
C7 0.069(2) 0.0454(14) 0.087(2) 0.0272(15) 0.060(2) 0.0227(14)
C6 0.0643(19) 0.076(2) 0.0392(14) 0.0166(14) 0.0327(14) 0.0319(17)
C15 0.0478(15) 0.0535(15) 0.0372(12) -0.0035(11) 0.0221(11) -0.0129(11)
C12 0.0262(9) 0.0247(8) 0.0205(8) 0.0013(7) 0.0068(7) 0.0004(7)
C8 0.0408(14) 0.0410(14) 0.101(3) -0.0229(15) 0.0425(16) -0.0070(11)
C11 0.0253(9) 0.0292(9) 0.0190(8) 0.0005(7) 0.0067(7) 0.0010(7)
C19 0.0336(11) 0.0376(11) 0.0234(9) -0.0078(8) 0.0113(8) -0.0078(8)
C35 0.095(3) 0.0597(19) 0.067(2) 0.0110(16) 0.046(2) 0.0258(18)
C14 0.0514(15) 0.0319(11) 0.0370(12) -0.0002(9) 0.0053(11) -0.0100(10)
C3 0.0505(15) 0.0299(11) 0.0630(16) 0.0116(11) 0.0305(13) 0.0095(10)
O2 0.0709(14) 0.0580(12) 0.0624(13) 0.0061(10) 0.0376(11) 0.0157(10)
C5 0.0641(18) 0.0669(19) 0.0277(11) -0.0138(12) 0.0098(12) 0.0255(15)
C30 0.0380(13) 0.0598(15) 0.0240(10) -0.0004(10) 0.0102(9) 0.0044(11)
C16 0.0402(12) 0.0324(11) 0.0286(10) -0.0032(8) 0.0065(9) -0.0061(9)
C13 0.0306(12) 0.0583(16) 0.0435(13) 0.0022(11) 0.0081(10) -0.0097(11)
C20 0.0409(13) 0.0387(12) 0.0394(12) -0.0110(10) 0.0174(10) -0.0090(10)
C4 0.0452(15) 0.0368(13) 0.0627(17) -0.0222(12) 0.0088(12) 0.0039(11)
C21 0.0651(18) 0.0434(14) 0.0554(16) -0.0234(12) 0.0303(14) -0.0188(13)
C24 0.0380(12) 0.0500(14) 0.0271(10) -0.0078(9) 0.0048(9) -0.0093(10)
C10 0.0262(9) 0.0275(9) 0.0209(8) -0.0029(7) 0.0064(7) -0.0002(7)
C28 0.0495(16) 0.091(2) 0.0241(11) 0.0166(13) 0.0081(10) -0.0044(15)
C1 0.0242(11) 0.0753(19) 0.0474(14) -0.0251(14) 0.0040(10) 0.0122(12)
C36 0.062(2) 0.084(2) 0.066(2) -0.0025(18) 0.0312(17) -0.0014(17)
C27 0.0530(16) 0.0631(17) 0.0313(12) 0.0169(11) 0.0033(11) 0.0010(13)
C23 0.0456(15) 0.0731(19) 0.0291(11) -0.0127(12) 0.0039(10) -0.0190(13)
C29 0.0425(14) 0.090(2) 0.0239(11) -0.0033(12) 0.0135(10) -0.0009(14)
C46 0.116(4) 0.062(2) 0.078(3) -0.0124(18) 0.034(2) -0.032(2)
C45 0.102(3) 0.089(3) 0.062(2) 0.008(2) 0.011(2) -0.029(2)
C43 0.110(3) 0.0435(17) 0.072(2) 0.0086(16) 0.006(2) -0.0265(18)
C44 0.213(7) 0.067(3) 0.078(3) -0.018(2) 0.013(4) -0.022(3)
C22 0.066(2) 0.072(2) 0.0419(14) -0.0307(14) 0.0159(14) -0.0333(16)
C17 0.0454(14) 0.0307(11) 0.0448(13) 0.0068(10) 0.0048(11) 0.0034(10)
C38 0.064(2) 0.065(2) 0.075(2) -0.0193(18) 0.0113(17) 0.0049(17)
C37 0.061(2) 0.071(2) 0.078(2) 0.0131(19) 0.0108(18) -0.0118(17)
O4 0.185(5) 0.164(4) 0.122(3) 0.035(3) 0.026(3) -0.013(4)
C50 0.096(6) 0.126(7) 0.099(6) -0.006(6) 0.048(6) 0.025(6)
O5 0.096(5) 0.157(7) 0.125(6) 0.027(6) 0.030(5) 0.016(5)
C49 0.121(7) 0.114(6) 0.101(7) -0.009(6) 0.045(6) 0.023(6)
C47 0.091(6) 0.122(7) 0.139(9) -0.006(8) 0.026(8) 0.012(5)
C48 0.111(7) 0.117(7) 0.131(8) -0.021(7) 0.036(7) -0.004(6)
O3A 0.072(4) 0.107(8) 0.096(6) 0.036(4) 0.055(4) 0.011(4)
C39A 0.129(10) 0.118(10) 0.077(6) 0.017(7) 0.065(7) 0.019(7)
C40A 0.145(10) 0.125(9) 0.119(8) 0.077(7) 0.079(7) 0.042(7)
C41A 0.093(6) 0.117(7) 0.091(6) 0.043(6) 0.040(5) 0.019(6)
C42A 0.063(5) 0.111(9) 0.076(5) 0.026(5) 0.038(4) 0.006(5)
O3B 0.071(4) 0.070(4) 0.052(3) 0.006(3) 0.025(3) 0.010(3)
C39B 0.097(6) 0.110(7) 0.054(4) 0.009(4) 0.031(4) 0.036(5)
C40B 0.129(8) 0.161(9) 0.088(6) 0.055(6) 0.036(5) 0.057(7)
C41B 0.106(7) 0.152(9) 0.126(7) 0.032(7) 0.042(5) 0.034(6)
C42B 0.083(6) 0.092(7) 0.076(5) -0.021(5) 0.042(5) 0.005(5)
O1 0.161(3) 0.0641(16) 0.088(2) -0.0069(15) 0.053(2) 0.0186(18)
C31 0.175(6) 0.115(4) 0.071(3) -0.013(3) 0.039(3) -0.053(4)
C32 0.206(7) 0.086(4) 0.098(4) -0.003(3) 0.021(4) -0.031(4)
C33 0.149(6) 0.113(5) 0.154(6) -0.034(5) -0.017(5) 0.004(4)
C34 0.155(6) 0.142(5) 0.082(3) -0.002(4) 0.003(4) 0.001(5)

loop_
_atom_type_symbol
_atom_type_description
_atom_type_scat_dispersion_real
_atom_type_scat_dispersion_imag
_atom_type_scat_source
C C 0.0033 0.0016 'International Tables Vol C Tables 4.2.6.8 and 6.1.1.4'
H H 0.0000 0.0000 'International Tables Vol C Tables 4.2.6.8 and 6.1.1.4'
K K 0.2009 0.2494 'International Tables Vol C Tables 4.2.6.8 and 6.1.1.4'
La La -0.2871 2.4523 'International Tables Vol C Tables 4.2.6.8 and 6.1.1.4'
O O 0.0106 0.0060 'International Tables Vol C Tables 4.2.6.8 and 6.1.1.4'
Si Si 0.0817 0.0704 'International Tables Vol C Tables 4.2.6.8 and 6.1.1.4'

loop_
_exptl_crystal_face_index_h
_exptl_crystal_face_index_k
_exptl_crystal_face_index_l
_exptl_crystal_face_perp_dist
1 1 0 0.2890
-6 -5 0 0.1770
-4 5 5 0.3740
1 -1 -1 0.3560
-3 5 0 0.1730
3 -5 0 0.2240
0 5 -6 0.2930
-2 -1 6 0.3800
1 -2 1 0.3140
-4 5 2 0.2610
-3 -1 1 0.2120

loop_
_geom_angle_atom_site_label_1
_geom_angle_atom_site_label_2
_geom_angle_atom_site_label_3
_geom_angle
_geom_angle_site_symmetry_1
_geom_angle_site_symmetry_3
_geom_angle_publ_flag
Si1 La1 Si1 70.968(16) . 3_667 ?
C9 La1 Si1 36.03(4) . . ?
C9 La1 Si1 98.67(4) . 3_667 ?
C9 La1 C11 48.54(5) . . ?
C9 La1 C10 28.44(5) . . ?
C2 La1 Si1 78.31(6) . 3_667 ?
C2 La1 Si1 139.82(5) . . ?
C2 La1 C9 131.10(7) . . ?
C2 La1 C12 169.05(7) . . ?
C2 La1 C8 55.51(9) . . ?
C2 La1 C11 162.52(7) . . ?
C2 La1 C10 141.37(8) . . ?
C2 La1 C1 28.87(9) . . ?
C7 La1 Si1 110.09(9) . 3_667 ?
C7 La1 Si1 140.04(6) . . ?
C7 La1 C9 145.62(9) . . ?
C7 La1 C2 74.74(8) . . ?
C7 La1 C12 105.89(7) . . ?
C7 La1 C8 29.11(10) . . ?
C7 La1 C11 99.50(8) . . ?
C7 La1 C3 82.15(8) . . ?
C7 La1 C5 54.10(11) . . ?
C7 La1 C10 117.30(9) . . ?
C7 La1 C1 55.28(10) . . ?
C6 La1 Si1 138.69(6) . . ?
C6 La1 Si1 138.19(8) . 3_667 ?
C6 La1 C9 122.01(8) . . ?
C6 La1 C2 81.38(8) . . ?
C6 La1 C7 28.55(11) . . ?
C6 La1 C12 104.48(7) . . ?
C6 La1 C8 54.66(10) . . ?
C6 La1 C11 86.01(7) . . ?
C6 La1 C3 74.20(8) . . ?
C6 La1 C5 28.38(10) . . ?
C6 La1 C4 54.56(10) . . ?
C6 La1 C10 94.51(8) . . ?
C6 La1 C1 73.67(9) . . ?
C12 La1 Si1 91.39(4) . 3_667 ?
C12 La1 Si1 35.86(4) . . ?
C12 La1 C9 53.61(5) . . ?
C12 La1 C11 28.27(5) . . ?
C12 La1 C10 48.40(5) . . ?
C8 La1 Si1 83.84(7) . 3_667 ?
C8 La1 Si1 141.37(5) . . ?
C8 La1 C9 173.22(8) . . ?
C8 La1 C12 120.24(7) . . ?
C8 La1 C11 124.78(9) . . ?
C8 La1 C10 146.26(9) . . ?
C8 La1 C1 29.28(10) . . ?
C11 La1 Si1 53.20(4) . . ?
C11 La1 Si1 119.00(4) . 3_667 ?
C3 La1 Si1 102.08(6) . 3_667 ?
C3 La1 Si1 137.67(5) . . ?
C3 La1 C9 110.43(7) . . ?
C3 La1 C2 29.25(9) . . ?
C3 La1 C12 161.04(7) . . ?
C3 La1 C8 74.99(8) . . ?
C3 La1 C11 134.70(7) . . ?
C3 La1 C10 112.64(7) . . ?
C3 La1 C1 55.15(9) . . ?
C5 La1 Si1 137.94(6) . . ?
C5 La1 Si1 150.61(6) . 3_667 ?
C5 La1 C9 106.18(8) . . ?
C5 La1 C2 73.61(8) . . ?
C5 La1 C12 115.90(7) . . ?
C5 La1 C8 73.30(9) . . ?
C5 La1 C11 89.58(7) . . ?
C5 La1 C3 54.70(8) . . ?
C5 La1 C10 84.66(7) . . ?
C5 La1 C1 80.26(8) . . ?
C4 La1 Si1 137.19(6) . . ?
C4 La1 Si1 130.95(6) . 3_667 ?
C4 La1 C9 101.38(7) . . ?
C4 La1 C2 54.93(8) . . ?
C4 La1 C7 73.90(9) . . ?
C4 La1 C12 135.98(7) . . ?
C4 La1 C8 81.41(8) . . ?
C4 La1 C11 107.74(7) . . ?
C4 La1 C3 28.87(8) . . ?
C4 La1 C5 28.69(9) . . ?
C4 La1 C10 91.45(7) . . ?
C4 La1 C1 73.65(8) . . ?
C10 La1 Si1 123.63(4) . 3_667 ?
C10 La1 Si1 53.30(4) . . ?
C10 La1 C11 27.85(5) . . ?
C1 La1 Si1 70.90(5) . 3_667 ?
C1 La1 Si1 141.78(5) . . ?
C1 La1 C9 157.44(8) . . ?
C1 La1 C12 143.39(8) . . ?
C1 La1 C11 154.01(8) . . ?
C1 La1 C10 164.55(6) . . ?
La1 Si1 La1 109.033(16) . 3_667 ?
C9 Si1 La1 67.33(6) . . ?
C9 Si1 La1 140.89(6) . 3_667 ?
C12 Si1 La1 67.08(6) . . ?
C12 Si1 La1 125.49(6) . 3_667 ?
C12 Si1 C9 90.20(9) . . ?
C9 Si2 C15 109.82(10) . . ?
C9 Si2 C14 117.15(11) . . ?
C9 Si2 C13 111.91(10) . . ?
C15 Si2 C14 107.52(12) . . ?
C15 Si2 C13 104.86(12) . . ?
C13 Si2 C14 104.76(12) . . ?
C2 K1 C7 66.04(7) . . ?
C2 K1 C6 71.59(6) . . ?
C2 K1 C8 50.13(8) . . ?
C2 K1 C3 26.46(8) . . ?
C2 K1 C5 65.67(7) . . ?
C2 K1 C4 49.26(8) . . ?
C6 K1 C7 25.05(9) . . ?
C8 K1 C7 25.89(9) . . ?
C8 K1 C6 48.29(9) . . ?
C8 K1 C5 64.90(8) . . ?
C8 K1 C4 71.64(7) . . ?
C3 K1 C7 71.44(7) . . ?
C3 K1 C6 64.76(7) . . ?
C3 K1 C8 66.45(7) . . ?
C3 K1 C5 48.60(7) . . ?
C3 K1 C4 25.76(8) . . ?
O2 K1 C2 152.39(8) . . ?
O2 K1 C7 90.61(7) . . ?
O2 K1 C6 93.70(7) . . ?
O2 K1 C8 102.59(8) . . ?
O2 K1 C3 158.16(7) . . ?
O2 K1 C5 110.01(8) . . ?
O2 K1 C4 134.47(8) . . ?
O2 K1 C1 126.08(9) . . ?
O2 K1 O3A 96.6(2) . . ?
C5 K1 C7 47.58(9) . . ?
C5 K1 C6 25.09(9) . . ?
C4 K1 C7 64.34(8) . . ?
C4 K1 C6 47.86(8) . . ?
C4 K1 C5 25.56(8) . . ?
C1 K1 C2 26.61(8) . . ?
C1 K1 C7 49.60(9) . . ?
C1 K1 C6 65.61(8) . . ?
C1 K1 C8 26.77(9) . . ?
C1 K1 C3 50.01(8) . . ?
C1 K1 C5 71.99(6) . . ?
C1 K1 C4 66.13(7) . . ?
O3A K1 C2 86.6(2) . . ?
O3A K1 C7 125.9(3) . . ?
O3A K1 C6 149.5(3) . . ?
O3A K1 C8 101.3(3) . . ?
O3A K1 C3 104.0(2) . . ?
O3A K1 C5 151.9(2) . . ?
O3A K1 C4 129.0(2) . . ?
O3A K1 C1 85.3(3) . . ?
O3B K1 C2 90.37(18) . . ?
O3B K1 C7 121.9(3) . . ?
O3B K1 C6 146.6(2) . . ?
O3B K1 C8 98.6(2) . . ?
O3B K1 C3 109.83(19) . . ?
O3B K1 O2 90.0(2) . . ?
O3B K1 C5 155.93(18) . . ?
O3B K1 C4 135.31(19) . . ?
O3B K1 C1 85.6(2) . . ?
O1 K1 C2 102.72(9) . . ?
O1 K1 C7 149.67(11) . . ?
O1 K1 C6 125.94(12) . . ?
O1 K1 C8 152.42(9) . . ?
O1 K1 C3 86.60(9) . . ?
O1 K1 O2 104.80(9) . . ?
O1 K1 C5 102.16(11) . . ?
O1 K1 C4 86.75(10) . . ?
O1 K1 C1 128.07(10) . . ?
O1 K1 O3A 78.8(3) . . ?
O1 K1 O3B 84.6(3) . . ?
C18 Si3 C17 107.01(12) . . ?
C12 Si3 C18 111.62(10) . . ?
C12 Si3 C16 108.01(9) . . ?
C12 Si3 C17 117.69(10) . . ?
C16 Si3 C18 109.95(11) . . ?
C16 Si3 C17 102.04(11) . . ?
Si1 C9 La1 76.64(6) . . ?
Si2 C9 La1 131.70(9) . . ?
Si2 C9 Si1 124.96(11) . . ?
C10 C9 La1 76.39(11) . . ?
C10 C9 Si1 109.21(13) . . ?
C10 C9 Si2 121.90(14) . . ?
La1 C2 K1 104.19(7) . . ?
La1 C2 H2 130.5 . . ?
K1 C2 H2 125.3 . . ?
C3 C2 La1 74.45(13) . . ?
C3 C2 K1 78.32(14) . . ?
C3 C2 H2 112.7 . . ?
C1 C2 La1 76.47(14) . . ?
C1 C2 K1 75.89(14) . . ?
C1 C2 H2 112.7 . . ?
C1 C2 C3 134.5(2) . . ?
C25 C26 H26 119.2 . . ?
C25 C26 C27 121.5(2) . . ?
C27 C26 H26 119.2 . . ?
Si3 C18 H18A 109.5 . . ?
Si3 C18 H18B 109.5 . . ?
Si3 C18 H18C 109.5 . . ?
H18A C18 H18B 109.5 . . ?
H18A C18 H18C 109.5 . . ?
H18B C18 H18C 109.5 . . ?
C26 C25 C11 118.68(19) . . ?
C26 C25 C30 117.2(2) . . ?
C30 C25 C11 124.0(2) . . ?
La1 C7 K1 102.60(8) . . ?
La1 C7 H7 129.1 . . ?
K1 C7 H7 128.3 . . ?
C6 C7 La1 75.43(16) . . ?
C6 C7 K1 77.35(17) . . ?
C6 C7 H7 112.5 . . ?
C6 C7 C8 135.0(3) . . ?
C8 C7 La1 76.68(15) . . ?
C8 C7 K1 75.21(15) . . ?
C8 C7 H7 112.5 . . ?
La1 C6 K1 102.84(8) . . ?
La1 C6 H6 129.5 . . ?
K1 C6 H6 127.7 . . ?
C7 C6 La1 76.01(16) . . ?
C7 C6 K1 77.60(17) . . ?
C7 C6 H6 112.1 . . ?
C5 C6 La1 76.32(15) . . ?
C5 C6 K1 75.80(17) . . ?
C5 C6 C7 135.8(3) . . ?
C5 C6 H6 112.1 . . ?
Si2 C15 H15A 109.5 . . ?
Si2 C15 H15B 109.5 . . ?
Si2 C15 H15C 109.5 . . ?
H15A C15 H15B 109.5 . . ?
H15A C15 H15C 109.5 . . ?
H15B C15 H15C 109.5 . . ?
Si1 C12 La1 77.07(6) . . ?
Si3 C12 La1 116.45(9) . . ?
Si3 C12 Si1 124.08(10) . . ?
C11 C12 La1 77.25(11) . . ?
C11 C12 Si1 110.13(14) . . ?
C11 C12 Si3 125.63(14) . . ?
La1 C8 K1 103.03(8) . . ?
La1 C8 H8 130.5 . . ?
K1 C8 H8 126.4 . . ?
C7 C8 La1 74.22(16) . . ?
C7 C8 K1 78.90(16) . . ?
C7 C8 H8 113.1 . . ?
C7 C8 C1 133.7(3) . . ?
C1 C8 La1 76.21(14) . . ?
C1 C8 K1 74.08(14) . . ?
C1 C8 H8 113.1 . . ?
C25 C11 La1 126.64(13) . . ?
C12 C11 La1 74.48(11) . . ?
C12 C11 C25 123.80(17) . . ?
C10 C11 La1 75.71(11) . . ?
C10 C11 C25 120.71(17) . . ?
C10 C11 C12 114.76(16) . . ?
C20 C19 C24 117.8(2) . . ?
C20 C19 C10 122.6(2) . . ?
C24 C19 C10 119.5(2) . . ?
H35A C35 H35B 108.4 . . ?
O2 C35 H35A 110.0 . . ?
O2 C35 H35B 110.0 . . ?
O2 C35 C36 108.5(3) . . ?
C36 C35 H35A 110.0 . . ?
C36 C35 H35B 110.0 . . ?
Si2 C14 H14A 109.5 . . ?
Si2 C14 H14B 109.5 . . ?
Si2 C14 H14C 109.5 . . ?
H14A C14 H14B 109.5 . . ?
H14A C14 H14C 109.5 . . ?
H14B C14 H14C 109.5 . . ?
La1 C3 K1 103.75(8) . . ?
La1 C3 H3 129.1 . . ?
K1 C3 H3 127.2 . . ?
C2 C3 La1 76.30(14) . . ?
C2 C3 K1 75.22(14) . . ?
C2 C3 H3 113.1 . . ?
C4 C3 La1 75.11(14) . . ?
C4 C3 K1 77.40(16) . . ?
C4 C3 C2 133.9(2) . . ?
C4 C3 H3 113.1 . . ?
C35 O2 K1 123.67(19) . . ?
C38 O2 K1 121.50(19) . . ?
C38 O2 C35 107.3(3) . . ?
La1 C5 K1 103.58(8) . . ?
La1 C5 H5 133.0 . . ?
K1 C5 H5 123.4 . . ?
C6 C5 La1 75.31(15) . . ?
C6 C5 K1 79.12(18) . . ?
C6 C5 H5 111.9 . . ?
C6 C5 C4 136.2(3) . . ?
C4 C5 La1 75.25(14) . . ?
C4 C5 K1 77.17(16) . . ?
C4 C5 H5 111.9 . . ?
C25 C30 H30 119.5 . . ?
C25 C30 C29 121.0(3) . . ?
C29 C30 H30 119.5 . . ?
Si3 C16 H16A 109.5 . . ?
Si3 C16 H16B 109.5 . . ?
Si3 C16 H16C 109.5 . . ?
H16A C16 H16B 109.5 . . ?
H16A C16 H16C 109.5 . . ?
H16B C16 H16C 109.5 . . ?
Si2 C13 H13A 109.5 . . ?
Si2 C13 H13B 109.5 . . ?
Si2 C13 H13C 109.5 . . ?
H13A C13 H13B 109.5 . . ?
H13A C13 H13C 109.5 . . ?
H13B C13 H13C 109.5 . . ?
C19 C20 H20 119.4 . . ?
C19 C20 C21 121.1(3) . . ?
C21 C20 H20 119.4 . . ?
La1 C4 K1 103.85(9) . . ?
La1 C4 H4 129.7 . . ?
K1 C4 H4 126.4 . . ?
C3 C4 La1 76.02(14) . . ?
C3 C4 K1 76.84(16) . . ?
C3 C4 H4 112.2 . . ?
C5 C4 La1 76.06(14) . . ?
C5 C4 K1 77.26(18) . . ?
C5 C4 C3 135.6(3) . . ?
C5 C4 H4 112.2 . . ?
C20 C21 H21 120.1 . . ?
C22 C21 C20 119.9(3) . . ?
C22 C21 H21 120.1 . . ?
C19 C24 H24 119.5 . . ?
C23 C24 C19 121.0(3) . . ?
C23 C24 H24 119.5 . . ?
C9 C10 La1 75.17(11) . . ?
C9 C10 C19 122.01(18) . . ?
C11 C10 La1 76.45(11) . . ?
C11 C10 C9 115.31(16) . . ?
C11 C10 C19 121.47(17) . . ?
C19 C10 La1 127.78(13) . . ?
C27 C28 H28 120.4 . . ?
C27 C28 C29 119.1(2) . . ?
C29 C28 H28 120.4 . . ?
La1 C1 K1 104.15(8) . . ?
La1 C1 H1 134.0 . . ?
K1 C1 H1 121.9 . . ?
C2 C1 La1 74.66(14) . . ?
C2 C1 K1 77.50(14) . . ?
C2 C1 C8 135.0(2) . . ?
C2 C1 H1 112.5 . . ?
C8 C1 La1 74.50(15) . . ?
C8 C1 K1 79.15(15) . . ?
C8 C1 H1 112.5 . . ?
C35 C36 H36A 110.7 . . ?
C35 C36 H36B 110.7 . . ?
C35 C36 C37 105.1(3) . . ?
H36A C36 H36B 108.8 . . ?
C37 C36 H36A 110.7 . . ?
C37 C36 H36B 110.7 . . ?
C26 C27 H27 119.8 . . ?
C28 C27 C26 120.4(3) . . ?
C28 C27 H27 119.8 . . ?
C24 C23 H23 120.1 . . ?
C22 C23 C24 119.8(3) . . ?
C22 C23 H23 120.1 . . ?
C30 C29 H29 119.6 . . ?
C28 C29 C30 120.8(3) . . ?
C28 C29 H29 119.6 . . ?
H46A C46 H46B 108.9 . . ?
C45 C46 H46A 110.8 . . ?
C45 C46 H46B 110.8 . . ?
O4 C46 H46A 110.8 . . ?
O4 C46 H46B 110.8 . . ?
O4 C46 C45 104.8(3) . . ?
C46 C45 H45A 111.0 . . ?
C46 C45 H45B 111.0 . . ?
H45A C45 H45B 109.0 . . ?
C44 C45 C46 103.8(4) . . ?
C44 C45 H45A 111.0 . . ?
C44 C45 H45B 111.0 . . ?
H43A C43 H43B 108.4 . . ?
C44 C43 H43A 110.1 . . ?
C44 C43 H43B 110.1 . . ?
C44 C43 O4 108.0(4) . . ?
O4 C43 H43A 110.1 . . ?
O4 C43 H43B 110.1 . . ?
C45 C44 H44A 109.4 . . ?
C45 C44 H44B 109.4 . . ?
C43 C44 C45 111.2(4) . . ?
C43 C44 H44A 109.4 . . ?
C43 C44 H44B 109.4 . . ?
H44A C44 H44B 108.0 . . ?
C21 C22 H22 119.9 . . ?
C23 C22 C21 120.3(2) . . ?
C23 C22 H22 119.9 . . ?
Si3 C17 H17A 109.5 . . ?
Si3 C17 H17B 109.5 . . ?
Si3 C17 H17C 109.5 . . ?
H17A C17 H17B 109.5 . . ?
H17A C17 H17C 109.5 . . ?
H17B C17 H17C 109.5 . . ?
O2 C38 H38A 110.4 . . ?
O2 C38 H38B 110.4 . . ?
O2 C38 C37 106.5(3) . . ?
H38A C38 H38B 108.6 . . ?
C37 C38 H38A 110.4 . . ?
C37 C38 H38B 110.4 . . ?
C36 C37 H37A 110.9 . . ?
C36 C37 H37B 110.9 . . ?
C38 C37 C36 104.1(3) . . ?
C38 C37 H37A 110.9 . . ?
C38 C37 H37B 110.9 . . ?
H37A C37 H37B 109.0 . . ?
C43 O4 C46 106.7(4) . . ?
H50A C50 H50B 109.6 . . ?
O5 C50 H50A 111.9 . . ?
O5 C50 H50B 111.9 . . ?
C49 C50 H50A 111.9 . . ?
C49 C50 H50B 111.9 . . ?
C49 C50 O5 99.4(12) . . ?
C47 O5 C50 104.9(10) . . ?
C50 C49 H49A 109.5 . . ?
C50 C49 H49B 109.5 . . ?
H49A C49 H49B 108.0 . . ?
C48 C49 C50 110.9(13) . . ?
C48 C49 H49A 109.5 . . ?
C48 C49 H49B 109.5 . . ?
O5 C47 H47A 111.0 . . ?
O5 C47 H47B 111.0 . . ?
O5 C47 C48 103.9(12) . . ?
H47A C47 H47B 109.0 . . ?
C48 C47 H47A 111.0 . . ?
C48 C47 H47B 111.0 . . ?
C49 C48 C47 103.0(11) . . ?
C49 C48 H48A 111.2 . . ?
C49 C48 H48B 111.2 . . ?
C47 C48 H48A 111.2 . . ?
C47 C48 H48B 111.2 . . ?
H48A C48 H48B 109.1 . . ?
C39A O3A K1 140.7(8) . . ?
C42A O3A K1 108.7(7) . . ?
C42A O3A C39A 110.5(10) . . ?
O3A C39A H39A 111.9 . . ?
O3A C39A H39B 111.9 . . ?
O3A C39A C40A 99.6(8) . . ?
H39A C39A H39B 109.6 . . ?
C40A C39A H39A 111.9 . . ?
C40A C39A H39B 111.9 . . ?
C39A C40A H40A 111.3 . . ?
C39A C40A H40B 111.3 . . ?
H40A C40A H40B 109.2 . . ?
C41A C40A C39A 102.2(8) . . ?
C41A C40A H40A 111.3 . . ?
C41A C40A H40B 111.3 . . ?
C40A C41A H41A 111.7 . . ?
C40A C41A H41B 111.7 . . ?
H41A C41A H41B 109.5 . . ?
C42A C41A C40A 100.2(8) . . ?
C42A C41A H41A 111.7 . . ?
C42A C41A H41B 111.7 . . ?
O3A C42A C41A 107.6(8) . . ?
O3A C42A H42A 110.2 . . ?
O3A C42A H42B 110.2 . . ?
C41A C42A H42A 110.2 . . ?
C41A C42A H42B 110.2 . . ?
H42A C42A H42B 108.5 . . ?
C39B O3B K1 113.9(7) . . ?
C39B O3B C42B 106.5(8) . . ?
C42B O3B K1 132.9(7) . . ?
O3B C39B H39C 110.1 . . ?
O3B C39B H39D 110.1 . . ?
H39C C39B H39D 108.4 . . ?
C40B C39B O3B 108.0(8) . . ?
C40B C39B H39C 110.1 . . ?
C40B C39B H39D 110.1 . . ?
C39B C40B H40C 110.1 . . ?
C39B C40B H40D 110.1 . . ?
C39B C40B C41B 107.9(9) . . ?
H40C C40B H40D 108.4 . . ?
C41B C40B H40C 110.1 . . ?
C41B C40B H40D 110.1 . . ?
C40B C41B H41C 111.3 . . ?
C40B C41B H41D 111.3 . . ?
C40B C41B C42B 102.4(8) . . ?
H41C C41B H41D 109.2 . . ?
C42B C41B H41C 111.3 . . ?
C42B C41B H41D 111.3 . . ?
O3B C42B C41B 106.7(8) . . ?
O3B C42B H42C 110.4 . . ?
O3B C42B H42D 110.4 . . ?
C41B C42B H42C 110.4 . . ?
C41B C42B H42D 110.4 . . ?
H42C C42B H42D 108.6 . . ?
C31 O1 K1 119.1(3) . . ?
C34 O1 K1 128.1(3) . . ?
C34 O1 C31 107.9(4) . . ?
O1 C31 H31A 110.0 . . ?
O1 C31 H31B 110.0 . . ?
O1 C31 C32 108.7(4) . . ?
H31A C31 H31B 108.3 . . ?
C32 C31 H31A 110.0 . . ?
C32 C31 H31B 110.0 . . ?
C31 C32 H32A 110.5 . . ?
C31 C32 H32B 110.5 . . ?
H32A C32 H32B 108.7 . . ?
C33 C32 C31 105.9(5) . . ?
C33 C32 H32A 110.5 . . ?
C33 C32 H32B 110.5 . . ?
C32 C33 H33A 110.3 . . ?
C32 C33 H33B 110.3 . . ?
H33A C33 H33B 108.6 . . ?
C34 C33 C32 107.0(5) . . ?
C34 C33 H33A 110.3 . . ?
C34 C33 H33B 110.3 . . ?
O1 C34 C33 109.4(5) . . ?
O1 C34 H34A 109.8 . . ?
O1 C34 H34B 109.8 . . ?
C33 C34 H34A 109.8 . . ?
C33 C34 H34B 109.8 . . ?
H34A C34 H34B 108.2 . . ?

loop_
_geom_bond_atom_site_label_1
_geom_bond_atom_site_label_2
_geom_bond_distance
_geom_bond_site_symmetry_2
_geom_bond_publ_flag
La1 Si1 3.2908(6) 3_667 ?
La1 Si1 3.0888(5) . ?
La1 C9 2.929(2) . ?
La1 C2 2.818(2) . ?
La1 C7 2.788(3) . ?
La1 C6 2.781(2) . ?
La1 C12 2.9190(19) . ?
La1 C8 2.819(3) . ?
La1 C11 2.9548(19) . ?
La1 C3 2.795(2) . ?
La1 C5 2.793(2) . ?
La1 C4 2.783(2) . ?
La1 C10 2.945(2) . ?
La1 C1 2.841(2) . ?
Si1 C9 1.8673(19) . ?
Si1 C12 1.8564(19) . ?
Si2 C9 1.860(2) . ?
Si2 C15 1.880(2) . ?
Si2 C14 1.893(3) . ?
Si2 C13 1.885(2) . ?
K1 C2 3.076(2) . ?
K1 C7 3.167(3) . ?
K1 C6 3.164(3) . ?
K1 C8 3.121(3) . ?
K1 C3 3.116(3) . ?
K1 O2 2.691(2) . ?
K1 C5 3.124(3) . ?
K1 C4 3.123(3) . ?
K1 C1 3.056(3) . ?
K1 O3A 2.754(12) . ?
K1 O3B 2.671(10) . ?
K1 O1 2.653(3) . ?
Si3 C18 1.881(2) . ?
Si3 C12 1.853(2) . ?
Si3 C16 1.867(2) . ?
Si3 C17 1.887(2) . ?
C9 C10 1.443(3) . ?
C2 H2 0.9500 . ?
C2 C3 1.418(4) . ?
C2 C1 1.411(4) . ?
C26 H26 0.9500 . ?
C26 C25 1.390(3) . ?
C26 C27 1.393(3) . ?
C18 H18A 0.9800 . ?
C18 H18B 0.9800 . ?
C18 H18C 0.9800 . ?
C25 C11 1.499(3) . ?
C25 C30 1.392(3) . ?
C7 H7 0.9500 . ?
C7 C6 1.373(5) . ?
C7 C8 1.409(5) . ?
C6 H6 0.9500 . ?
C6 C5 1.366(5) . ?
C15 H15A 0.9800 . ?
C15 H15B 0.9800 . ?
C15 H15C 0.9800 . ?
C12 C11 1.435(3) . ?
C8 H8 0.9500 . ?
C8 C1 1.431(5) . ?
C11 C10 1.420(3) . ?
C19 C20 1.390(3) . ?
C19 C24 1.400(3) . ?
C19 C10 1.501(3) . ?
C35 H35A 0.9900 . ?
C35 H35B 0.9900 . ?
C35 O2 1.414(4) . ?
C35 C36 1.482(5) . ?
C14 H14A 0.9800 . ?
C14 H14B 0.9800 . ?
C14 H14C 0.9800 . ?
C3 H3 0.9500 . ?
C3 C4 1.391(4) . ?
O2 C38 1.414(4) . ?
C5 H5 0.9500 . ?
C5 C4 1.382(4) . ?
C30 H30 0.9500 . ?
C30 C29 1.394(3) . ?
C16 H16A 0.9800 . ?
C16 H16B 0.9800 . ?
C16 H16C 0.9800 . ?
C13 H13A 0.9800 . ?
C13 H13B 0.9800 . ?
C13 H13C 0.9800 . ?
C20 H20 0.9500 . ?
C20 C21 1.392(3) . ?
C4 H4 0.9500 . ?
C21 H21 0.9500 . ?
C21 C22 1.382(5) . ?
C24 H24 0.9500 . ?
C24 C23 1.395(3) . ?
C28 H28 0.9500 . ?
C28 C27 1.369(4) . ?
C28 C29 1.376(4) . ?
C1 H1 0.9500 . ?
C36 H36A 0.9900 . ?
C36 H36B 0.9900 . ?
C36 C37 1.512(5) . ?
C27 H27 0.9500 . ?
C23 H23 0.9500 . ?
C23 C22 1.373(5) . ?
C29 H29 0.9500 . ?
C46 H46A 0.9900 . ?
C46 H46B 0.9900 . ?
C46 C45 1.497(5) . ?
C46 O4 1.493(6) . ?
C45 H45A 0.9900 . ?
C45 H45B 0.9900 . ?
C45 C44 1.409(6) . ?
C43 H43A 0.9900 . ?
C43 H43B 0.9900 . ?
C43 C44 1.364(6) . ?
C43 O4 1.377(6) . ?
C44 H44A 0.9900 . ?
C44 H44B 0.9900 . ?
C22 H22 0.9500 . ?
C17 H17A 0.9800 . ?
C17 H17B 0.9800 . ?
C17 H17C 0.9800 . ?
C38 H38A 0.9900 . ?
C38 H38B 0.9900 . ?
C38 C37 1.499(5) . ?
C37 H37A 0.9900 . ?
C37 H37B 0.9900 . ?
C50 H50A 0.9900 . ?
C50 H50B 0.9900 . ?
C50 O5 1.533(18) . ?
C50 C49 1.507(14) . ?
O5 C47 1.430(19) . ?
C49 H49A 0.9900 . ?
C49 H49B 0.9900 . ?
C49 C48 1.461(19) . ?
C47 H47A 0.9900 . ?
C47 H47B 0.9900 . ?
C47 C48 1.553(16) . ?
C48 H48A 0.9900 . ?
C48 H48B 0.9900 . ?
O3A C39A 1.435(11) . ?
O3A C42A 1.408(10) . ?
C39A H39A 0.9900 . ?
C39A H39B 0.9900 . ?
C39A C40A 1.520(10) . ?
C40A H40A 0.9900 . ?
C40A H40B 0.9900 . ?
C40A C41A 1.505(9) . ?
C41A H41A 0.9900 . ?
C41A H41B 0.9900 . ?
C41A C42A 1.467(10) . ?
C42A H42A 0.9900 . ?
C42A H42B 0.9900 . ?
O3B C39B 1.417(9) . ?
O3B C42B 1.436(11) . ?
C39B H39C 0.9900 . ?
C39B H39D 0.9900 . ?
C39B C40B 1.391(9) . ?
C40B H40C 0.9900 . ?
C40B H40D 0.9900 . ?
C40B C41B 1.440(11) . ?
C41B H41C 0.9900 . ?
C41B H41D 0.9900 . ?
C41B C42B 1.457(11) . ?
C42B H42C 0.9900 . ?
C42B H42D 0.9900 . ?
O1 C31 1.405(5) . ?
O1 C34 1.390(6) . ?
C31 H31A 0.9900 . ?
C31 H31B 0.9900 . ?
C31 C32 1.447(7) . ?
C32 H32A 0.9900 . ?
C32 H32B 0.9900 . ?
C32 C33 1.432(8) . ?
C33 H33A 0.9900 . ?
C33 H33B 0.9900 . ?
C33 C34 1.423(9) . ?
C34 H34A 0.9900 . ?
C34 H34B 0.9900 . ?

loop_
_geom_torsion_atom_site_label_1
_geom_torsion_atom_site_label_2
_geom_torsion_atom_site_label_3
_geom_torsion_atom_site_label_4
_geom_torsion
_geom_torsion_site_symmetry_1
_geom_torsion_site_symmetry_2
_geom_torsion_site_symmetry_3
_geom_torsion_site_symmetry_4
_geom_torsion_publ_flag
La1 Si1 C9 La1 -92.67(8) 3_667 . . . ?
La1 Si1 C9 Si2 131.93(14) . . . . ?
La1 Si1 C9 Si2 39.27(19) 3_667 . . . ?
La1 Si1 C9 C10 -162.86(10) 3_667 . . . ?
La1 Si1 C9 C10 -70.20(13) . . . . ?
La1 Si1 C12 La1 97.66(5) 3_667 . . . ?
La1 Si1 C12 Si3 -113.36(13) . . . . ?
La1 Si1 C12 Si3 -15.69(16) 3_667 . . . ?
La1 Si1 C12 C11 71.02(13) . . . . ?
La1 Si1 C12 C11 168.68(11) 3_667 . . . ?
La1 C9 C10 C11 -66.84(16) . . . . ?
La1 C9 C10 C19 125.59(19) . . . . ?
La1 C2 C3 K1 108.51(6) . . . . ?
La1 C2 C3 C4 53.0(3) . . . . ?
La1 C2 C1 K1 -108.69(6) . . . . ?
La1 C2 C1 C8 -48.3(3) . . . . ?
La1 C7 C6 K1 -106.81(6) . . . . ?
La1 C7 C6 C5 -52.7(3) . . . . ?
La1 C7 C8 K1 107.12(7) . . . . ?
La1 C7 C8 C1 52.2(3) . . . . ?
La1 C6 C5 K1 -107.31(6) . . . . ?
La1 C6 C5 C4 -49.1(3) . . . . ?
La1 C12 C11 C25 -124.01(19) . . . . ?
La1 C12 C11 C10 65.78(15) . . . . ?
La1 C8 C1 K1 108.15(7) . . . . ?
La1 C8 C1 C2 48.3(3) . . . . ?
La1 C11 C10 C9 66.10(16) . . . . ?
La1 C11 C10 C19 -126.26(19) . . . . ?
La1 C3 C4 K1 108.15(7) . . . . ?
La1 C3 C4 C5 52.4(3) . . . . ?
La1 C5 C4 K1 -107.99(7) . . . . ?
La1 C5 C4 C3 -52.4(3) . . . . ?
Si1 C9 C10 La1 70.36(10) . . . . ?
Si1 C9 C10 C11 3.5(2) . . . . ?
Si1 C9 C10 C19 -164.05(16) . . . . ?
Si1 C12 C11 La1 -70.89(10) . . . . ?
Si1 C12 C11 C25 165.10(16) . . . . ?
Si1 C12 C11 C10 -5.1(2) . . . . ?
Si2 C9 C10 La1 -130.96(14) . . . . ?
Si2 C9 C10 C11 162.20(15) . . . . ?
Si2 C9 C10 C19 -5.4(3) . . . . ?
K1 C2 C3 La1 -108.51(6) . . . . ?
K1 C2 C3 C4 -55.5(3) . . . . ?
K1 C2 C1 La1 108.69(6) . . . . ?
K1 C2 C1 C8 60.4(3) . . . . ?
K1 C7 C6 La1 106.81(6) . . . . ?
K1 C7 C6 C5 54.1(3) . . . . ?
K1 C7 C8 La1 -107.12(7) . . . . ?
K1 C7 C8 C1 -54.9(3) . . . . ?
K1 C6 C5 La1 107.31(6) . . . . ?
K1 C6 C5 C4 58.2(3) . . . . ?
K1 C8 C1 La1 -108.15(7) . . . . ?
K1 C8 C1 C2 -59.8(3) . . . . ?
K1 C3 C4 La1 -108.15(7) . . . . ?
K1 C3 C4 C5 -55.7(3) . . . . ?
K1 O2 C38 C37 -179.0(2) . . . . ?
K1 C5 C4 La1 107.99(7) . . . . ?
K1 C5 C4 C3 55.6(3) . . . . ?
K1 O3A C39A C40A 155.6(13) . . . . ?
K1 O3A C42A C41A 178.8(9) . . . . ?
K1 O3B C39B C40B 152.5(11) . . . . ?
K1 O3B C42B C41B -163.9(10) . . . . ?
K1 O1 C31 C32 157.4(4) . . . . ?
K1 O1 C34 C33 -161.2(5) . . . . ?
Si3 C12 C11 La1 113.56(15) . . . . ?
Si3 C12 C11 C25 -10.4(3) . . . . ?
Si3 C12 C11 C10 179.34(15) . . . . ?
C9 Si1 C12 La1 -65.17(7) . . . . ?
C9 Si1 C12 Si3 -178.53(13) . . . . ?
C9 Si1 C12 C11 5.84(15) . . . . ?
C2 C3 C4 La1 -53.4(3) . . . . ?
C2 C3 C4 K1 54.7(3) . . . . ?
C2 C3 C4 C5 -1.0(5) . . . . ?
C26 C25 C11 La1 -144.55(17) . . . . ?
C26 C25 C11 C12 -49.0(3) . . . . ?
C26 C25 C11 C10 120.6(2) . . . . ?
C26 C25 C30 C29 2.4(4) . . . . ?
C18 Si3 C12 La1 43.98(12) . . . . ?
C18 Si3 C12 Si1 135.97(13) . . . . ?
C18 Si3 C12 C11 -49.1(2) . . . . ?
C25 C26 C27 C28 1.4(4) . . . . ?
C25 C11 C10 La1 124.39(18) . . . . ?
C25 C11 C10 C9 -169.51(18) . . . . ?
C25 C11 C10 C19 -1.9(3) . . . . ?
C25 C30 C29 C28 -0.9(4) . . . . ?
C7 C6 C5 La1 52.6(3) . . . . ?
C7 C6 C5 K1 -54.7(3) . . . . ?
C7 C6 C5 C4 3.5(6) . . . . ?
C7 C8 C1 La1 -51.5(3) . . . . ?
C7 C8 C1 K1 56.6(3) . . . . ?
C7 C8 C1 C2 -3.2(5) . . . . ?
C6 C7 C8 La1 -52.9(3) . . . . ?
C6 C7 C8 K1 54.2(3) . . . . ?
C6 C7 C8 C1 -0.7(5) . . . . ?
C6 C5 C4 La1 49.2(3) . . . . ?
C6 C5 C4 K1 -58.8(3) . . . . ?
C6 C5 C4 C3 -3.2(6) . . . . ?
C15 Si2 C9 La1 97.08(14) . . . . ?
C15 Si2 C9 Si1 -7.12(17) . . . . ?
C15 Si2 C9 C10 -162.35(17) . . . . ?
C12 Si1 C9 La1 64.94(7) . . . . ?
C12 Si1 C9 Si2 -163.12(13) . . . . ?
C12 Si1 C9 C10 -5.25(15) . . . . ?
C12 C11 C10 La1 -65.07(15) . . . . ?
C12 C11 C10 C9 1.0(3) . . . . ?
C12 C11 C10 C19 168.68(18) . . . . ?
C8 C7 C6 La1 53.3(3) . . . . ?
C8 C7 C6 K1 -53.5(3) . . . . ?
C8 C7 C6 C5 0.6(6) . . . . ?
C11 C25 C30 C29 178.2(2) . . . . ?
C19 C20 C21 C22 -0.4(4) . . . . ?
C19 C24 C23 C22 -0.1(4) . . . . ?
C35 O2 C38 C37 30.3(4) . . . . ?
C35 C36 C37 C38 10.4(4) . . . . ?
C14 Si2 C9 La1 -25.91(16) . . . . ?
C14 Si2 C9 Si1 -130.11(13) . . . . ?
C14 Si2 C9 C10 74.66(19) . . . . ?
C3 C2 C1 La1 51.4(3) . . . . ?
C3 C2 C1 K1 -57.3(3) . . . . ?
C3 C2 C1 C8 3.1(5) . . . . ?
O2 C35 C36 C37 7.4(4) . . . . ?
O2 C38 C37 C36 -24.8(4) . . . . ?
C30 C25 C11 La1 39.7(3) . . . . ?
C30 C25 C11 C12 135.2(2) . . . . ?
C30 C25 C11 C10 -55.1(3) . . . . ?
C16 Si3 C12 La1 -77.01(11) . . . . ?
C16 Si3 C12 Si1 14.98(16) . . . . ?
C16 Si3 C12 C11 -170.07(17) . . . . ?
C13 Si2 C9 La1 -146.89(13) . . . . ?
C13 Si2 C9 Si1 108.90(15) . . . . ?
C13 Si2 C9 C10 -46.3(2) . . . . ?
C20 C19 C24 C23 0.6(4) . . . . ?
C20 C19 C10 La1 31.2(3) . . . . ?
C20 C19 C10 C9 -64.7(3) . . . . ?
C20 C19 C10 C11 128.5(2) . . . . ?
C20 C21 C22 C23 1.0(4) . . . . ?
C24 C19 C20 C21 -0.4(3) . . . . ?
C24 C19 C10 La1 -151.86(17) . . . . ?
C24 C19 C10 C9 112.2(2) . . . . ?
C24 C19 C10 C11 -54.6(3) . . . . ?
C24 C23 C22 C21 -0.7(4) . . . . ?
C10 C19 C20 C21 176.6(2) . . . . ?
C10 C19 C24 C23 -176.5(2) . . . . ?
C1 C2 C3 La1 -52.1(3) . . . . ?
C1 C2 C3 K1 56.4(3) . . . . ?
C1 C2 C3 C4 1.0(5) . . . . ?
C36 C35 O2 K1 -173.5(2) . . . . ?
C36 C35 O2 C38 -23.6(4) . . . . ?
C27 C26 C25 C11 -178.7(2) . . . . ?
C27 C26 C25 C30 -2.7(4) . . . . ?
C27 C28 C29 C30 -0.4(4) . . . . ?
C29 C28 C27 C26 0.2(4) . . . . ?
C46 C45 C44 C43 -17.4(7) . . . . ?
C45 C46 O4 C43 10.6(6) . . . . ?
C44 C43 O4 C46 -21.5(7) . . . . ?
C17 Si3 C12 La1 168.27(10) . . . . ?
C17 Si3 C12 Si1 -99.74(15) . . . . ?
C17 Si3 C12 C11 75.2(2) . . . . ?
O4 C46 C45 C44 3.7(6) . . . . ?
O4 C43 C44 C45 25.3(8) . . . . ?
C50 O5 C47 C48 41.9(14) . . . . ?
C50 C49 C48 C47 1(2) . . . . ?
O5 C50 C49 C48 22.4(17) . . . . ?
O5 C47 C48 C49 -26.8(17) . . . . ?
C49 C50 O5 C47 -39.6(13) . . . . ?
O3A C39A C40A C41A 41.8(14) . . . . ?
C39A O3A C42A C41A 0.0(17) . . . . ?
C39A C40A C41A C42A -42.0(14) . . . . ?
C40A C41A C42A O3A 26.5(15) . . . . ?
C42A O3A C39A C40A -26.1(16) . . . . ?
O3B C39B C40B C41B 20.3(19) . . . . ?
C39B O3B C42B C41B -15.4(16) . . . . ?
C39B C40B C41B C42B -28.8(19) . . . . ?
C40B C41B C42B O3B 26.7(17) . . . . ?
C42B O3B C39B C40B -2.7(16) . . . . ?
O1 C31 C32 C33 6.3(8) . . . . ?
C31 O1 C34 C33 -6.5(8) . . . . ?
C31 C32 C33 C34 -10.0(9) . . . . ?
C32 C33 C34 O1 10.4(9) . . . . ?
C34 O1 C31 C32 0.1(7) . . . . ?
